data_4311460
loop_
_publ_author_name
'Svilen Bobev'
'Joe D. Thompson'
'John L. Sarrao'
'Marilyn M. Olmstead'
'H\%akon Hope'
'Susan M. Kauzlarich'

_publ_contact_author
;
Dr. Svilen Bobev
LANSCE-12   Mail Stop H805
Los Alamos National Laboratory
Los Alamos, NM 87545
Phone: (505) 665-7272
Fax: (505) 665-2676
e-mail: sbobev@lanl.gov
USA
;
_publ_section_title
;
 Probing the Limits of the Zintl Concept: Structure and Bonding in
 Rare-Earth and Alkaline-Earth Zinc-Antimonides Yb9Zn4+xSb9 and
 Ca9Zn4.5Sb9
;
_journal_name_full 'Inorganic Chemistry'
_journal_page_first 5044
_journal_page_last 5052
_journal_paper_doi 10.1021/ic049836j
_journal_volume 43
_journal_year 2004
_chemical_formula_moiety Yb18Zn8.77Sb18
_chemical_formula_sum 'Sb18 Yb18 Zn8.77'
_chemical_formula_weight 5879.44
_chemical_melting_point ?
_chemical_name_common Yb18Zn8.77Sb18
_chemical_name_systematic
; 
 ? 
;
_space_group_IT_number 55
_symmetry_cell_setting orthorhombic
_symmetry_space_group_name_Hall '-P 2 2ab'
_symmetry_space_group_name_H-M 'P b a m'
_atom_sites_solution_hydrogens geom
_atom_sites_solution_primary direct
_atom_sites_solution_secondary difmap
_audit_creation_method SHELXL-97
_cell_angle_alpha 90.00
_cell_angle_beta 90.00
_cell_angle_gamma 90.00
_cell_formula_units_Z 1
_cell_length_a 21.700(2)
_cell_length_b 12.3400(9)
_cell_length_c 4.5339(4)
_cell_measurement_reflns_used 1865
_cell_measurement_temperature 90(3)
_cell_measurement_theta_max 31.5
_cell_measurement_theta_min 1.9
_cell_volume 1214.08(18)
_computing_cell_refinement 'SMART (Bruker, 2000)'
_computing_data_collection 'SMART (Bruker, 2000)'
_computing_data_reduction 'SAINT (Bruker, 1999)'
_computing_molecular_graphics 'SHELXTL 5.1 (Sheldrick, 1994)'
_computing_publication_material 'SHELXL-97 (Sheldrick, 1997)'
_computing_structure_refinement 'SHELXL-97 (Sheldrick, 1997)'
_computing_structure_solution 'SHELXS-97 (Sheldrick, 1990)'
_diffrn_ambient_temperature 90(3)
_diffrn_detector_area_resol_mean 8.3
_diffrn_measured_fraction_theta_full .962
_diffrn_measured_fraction_theta_max .962
_diffrn_measurement_device_type 'Bruker Smart 1000'
_diffrn_measurement_method \w
_diffrn_radiation_monochromator graphite
_diffrn_radiation_source 'normal-focus sealed tube'
_diffrn_radiation_type MoK\a
_diffrn_radiation_wavelength 0.71073
_diffrn_reflns_av_R_equivalents 0.0456
_diffrn_reflns_av_sigmaI/netI 0.0384
_diffrn_reflns_limit_h_max 31
_diffrn_reflns_limit_h_min -30
_diffrn_reflns_limit_k_max 17
_diffrn_reflns_limit_k_min -17
_diffrn_reflns_limit_l_max 3
_diffrn_reflns_limit_l_min -6
_diffrn_reflns_number 11064
_diffrn_reflns_theta_full 31.50
_diffrn_reflns_theta_max 31.50
_diffrn_reflns_theta_min 1.88
_exptl_absorpt_coefficient_mu 48.295
_exptl_absorpt_correction_T_max 0.2200
_exptl_absorpt_correction_T_min 0.1225
_exptl_absorpt_correction_type empirical
_exptl_crystal_colour dark-metallic
_exptl_crystal_density_diffrn 8.042
_exptl_crystal_density_method 'not measured'
_exptl_crystal_description irregular
_exptl_crystal_F_000 2441
_exptl_crystal_size_max 0.08
_exptl_crystal_size_mid 0.05
_exptl_crystal_size_min 0.04
_refine_diff_density_max 3.832
_refine_diff_density_min -3.240
_refine_diff_density_rms .505
_refine_ls_extinction_method none
_refine_ls_goodness_of_fit_ref 1.028
_refine_ls_hydrogen_treatment mixed
_refine_ls_matrix_type full
_refine_ls_number_parameters 76
_refine_ls_number_reflns 2167
_refine_ls_number_restraints 0
_refine_ls_restrained_S_all 1.028
_refine_ls_R_factor_all 0.0356
_refine_ls_R_factor_gt 0.0275
_refine_ls_shift/su_max 0.000
_refine_ls_shift/su_mean 0.000
_refine_ls_structure_factor_coef Fsqd
_refine_ls_weighting_details 'calc w=1/[\s^2^(Fo^2^)+(0.0190P)^2^+23.0000P] where P=(Fo^2^+2Fc^2^)/3'
_refine_ls_weighting_scheme calc
_refine_ls_wR_factor_gt 0.0565
_refine_ls_wR_factor_ref 0.0591
_reflns_number_gt 1865
_reflns_number_total 2167
_reflns_threshold_expression >2sigma(I)
_cod_data_source_file ic049836jsi20040209_113236_3.cif
_cod_data_source_block Yb18Zn8.77(3)Sb18
_cod_depositor_comments
;
The following automatic conversions were performed:
'_symmetry_cell_setting' value 'Orthorhombic' changed to 'orthorhombic'
according to '/home/adriana/struct/CIF-dictionaries/cif_core.dic'
dictionary named 'cif_core.dic' version 2.4.1 from 2010-06-29.

Automatic conversion script
Id: cif_fix_enum 1555 2011-01-17 13:19:09Z saulius 

The following automatic conversions were performed:

'_chemical_melting_point' value 'not measured' was changed to '?' -
the value is undefined or not given.

Automatic conversion script
Id: cif_fix_values 1569 2011-02-09 13:29:24Z adriana 
;
_cod_original_cell_volume 1214.1(2)
_cod_database_code 4311460

loop_
_symmetry_equiv_pos_as_xyz
'x, y, z'
'-x, -y, z'
'-x+1/2, y+1/2, -z'
'x+1/2, -y+1/2, -z'
'-x, -y, -z'
'x, y, -z'
'x-1/2, -y-1/2, z'
'-x-1/2, y-1/2, z'

loop_
_atom_site_label
_atom_site_type_symbol
_atom_site_fract_x
_atom_site_fract_y
_atom_site_fract_z
_atom_site_U_iso_or_equiv
_atom_site_adp_type
_atom_site_occupancy
_atom_site_symmetry_multiplicity
_atom_site_calc_flag
_atom_site_refinement_flags
_atom_site_disorder_assembly
_atom_site_disorder_group
Yb1 Yb 0.0000 0.0000 0.5000 0.00816(13) Uani 1 4 d S . .
Yb2 Yb 0.13924(2) 0.13574(4) 0.0000 0.00847(10) Uani 1 2 d S . .
Yb3 Yb 0.09082(2) 0.43531(4) 0.0000 0.00558(9) Uani 1 2 d S . .
Yb4 Yb 0.26185(2) 0.37651(4) 0.0000 0.00796(10) Uani 1 2 d S . .
Yb5 Yb 0.39890(2) 0.20904(4) 0.5000 0.00848(10) Uani 1 2 d S . .
Sb1 Sb 0.0000 0.5000 0.5000 0.00448(18) Uani 1 4 d S . .
Sb2 Sb 0.49687(3) 0.30728(6) 0.0000 0.00711(14) Uani 1 2 d S . .
Sb3 Sb 0.30622(3) 0.12093(6) 0.0000 0.00603(13) Uani 1 2 d S . .
Sb4 Sb 0.35258(3) 0.45869(6) 0.5000 0.00471(13) Uani 1 2 d S . .
Sb5 Sb 0.16803(3) 0.30967(6) 0.5000 0.00426(13) Uani 1 2 d S . .
Zn1 Zn 0.04674(6) 0.27616(11) 0.5000 0.0081(2) Uani 1 2 d S . .
Zn2 Zn 0.23946(6) 0.11837(11) 0.5000 0.0093(3) Uani 1 2 d S . .
Zn3 Zn 0.3973(3) 0.3920(8) 0.0000 0.019(3) Uani 0.192(7) 2 d SP . .

loop_
_atom_site_aniso_label
_atom_site_aniso_U_11
_atom_site_aniso_U_22
_atom_site_aniso_U_33
_atom_site_aniso_U_23
_atom_site_aniso_U_13
_atom_site_aniso_U_12
Yb1 0.0068(3) 0.0049(3) 0.0128(3) 0.000 0.000 -0.0007(2)
Yb2 0.0107(2) 0.0077(2) 0.0070(2) 0.000 0.000 0.00053(16)
Yb3 0.00501(19) 0.0061(2) 0.0056(2) 0.000 0.000 0.00110(15)
Yb4 0.0085(2) 0.0083(2) 0.0071(2) 0.000 0.000 -0.00231(16)
Yb5 0.00485(19) 0.0078(2) 0.0128(2) 0.000 0.000 -0.00110(15)
Sb1 0.0040(4) 0.0048(4) 0.0047(4) 0.000 0.000 0.0008(3)
Sb2 0.0102(3) 0.0062(3) 0.0049(3) 0.000 0.000 -0.0007(2)
Sb3 0.0050(3) 0.0077(3) 0.0054(3) 0.000 0.000 0.0020(2)
Sb4 0.0037(3) 0.0046(3) 0.0058(3) 0.000 0.000 0.0002(2)
Sb5 0.0034(3) 0.0043(3) 0.0052(3) 0.000 0.000 0.0002(2)
Zn1 0.0065(5) 0.0093(6) 0.0084(6) 0.000 0.000 -0.0015(4)
Zn2 0.0060(5) 0.0120(6) 0.0099(7) 0.000 0.000 -0.0002(5)
Zn3 0.011(4) 0.035(5) 0.011(4) 0.000 0.000 0.017(3)

loop_
_atom_type_symbol
_atom_type_description
_atom_type_scat_dispersion_real
_atom_type_scat_dispersion_imag
_atom_type_scat_source
Zn Zn 0.2839 1.4301 'International Tables Vol C Tables 4.2.6.8 and 6.1.1.4'
Sb Sb -0.5866 1.5461 'International Tables Vol C Tables 4.2.6.8 and 6.1.1.4'
Yb Yb -0.3850 5.5486 'International Tables Vol C Tables 4.2.6.8 and 6.1.1.4'

loop_
_geom_angle_atom_site_label_1
_geom_angle_atom_site_label_2
_geom_angle_atom_site_label_3
_geom_angle
_geom_angle_site_symmetry_1
_geom_angle_site_symmetry_3
_geom_angle_publ_flag
Sb4 Yb1 Sb4 180.0 7_565 3_546 ?
Sb4 Yb1 Sb2 82.282(15) 7_565 7_566 ?
Sb4 Yb1 Sb2 97.718(15) 3_546 7_566 ?
Sb4 Yb1 Sb2 97.718(15) 7_565 3_545 ?
Sb4 Yb1 Sb2 82.282(15) 3_546 3_545 ?
Sb2 Yb1 Sb2 180.0 7_566 3_545 ?
Sb4 Yb1 Sb2 82.282(15) 7_565 7_565 ?
Sb4 Yb1 Sb2 97.718(15) 3_546 7_565 ?
Sb2 Yb1 Sb2 87.234(19) 7_566 7_565 ?
Sb2 Yb1 Sb2 92.766(18) 3_545 7_565 ?
Sb4 Yb1 Sb2 97.718(15) 7_565 3_546 ?
Sb4 Yb1 Sb2 82.282(15) 3_546 3_546 ?
Sb2 Yb1 Sb2 92.766(18) 7_566 3_546 ?
Sb2 Yb1 Sb2 87.234(19) 3_545 3_546 ?
Sb2 Yb1 Sb2 180.0 7_565 3_546 ?
Sb4 Yb1 Zn3 45.61(9) 7_565 7_565 ?
Sb4 Yb1 Zn3 134.39(9) 3_546 7_565 ?
Sb2 Yb1 Zn3 99.24(13) 7_566 7_565 ?
Sb2 Yb1 Zn3 80.76(13) 3_545 7_565 ?
Sb2 Yb1 Zn3 41.70(12) 7_565 7_565 ?
Sb2 Yb1 Zn3 138.30(12) 3_546 7_565 ?
Sb4 Yb1 Zn3 134.39(9) 7_565 3_546 ?
Sb4 Yb1 Zn3 45.61(9) 3_546 3_546 ?
Sb2 Yb1 Zn3 80.76(13) 7_566 3_546 ?
Sb2 Yb1 Zn3 99.24(13) 3_545 3_546 ?
Sb2 Yb1 Zn3 138.30(12) 7_565 3_546 ?
Sb2 Yb1 Zn3 41.70(12) 3_546 3_546 ?
Zn3 Yb1 Zn3 180.0 7_565 3_546 ?
Sb4 Yb1 Zn3 45.61(9) 7_565 7_566 ?
Sb4 Yb1 Zn3 134.39(9) 3_546 7_566 ?
Sb2 Yb1 Zn3 41.70(12) 7_566 7_566 ?
Sb2 Yb1 Zn3 138.30(12) 3_545 7_566 ?
Sb2 Yb1 Zn3 99.24(13) 7_565 7_566 ?
Sb2 Yb1 Zn3 80.76(13) 3_546 7_566 ?
Zn3 Yb1 Zn3 82.23(19) 7_565 7_566 ?
Zn3 Yb1 Zn3 97.77(19) 3_546 7_566 ?
Sb4 Yb1 Zn3 134.39(9) 7_565 3_545 ?
Sb4 Yb1 Zn3 45.61(9) 3_546 3_545 ?
Sb2 Yb1 Zn3 138.30(12) 7_566 3_545 ?
Sb2 Yb1 Zn3 41.70(12) 3_545 3_545 ?
Sb2 Yb1 Zn3 80.76(13) 7_565 3_545 ?
Sb2 Yb1 Zn3 99.24(13) 3_546 3_545 ?
Zn3 Yb1 Zn3 97.77(19) 7_565 3_545 ?
Zn3 Yb1 Zn3 82.23(19) 3_546 3_545 ?
Zn3 Yb1 Zn3 180.0 7_566 3_545 ?
Sb4 Yb1 Zn1 82.48(2) 7_565 5_556 ?
Sb4 Yb1 Zn1 97.52(2) 3_546 5_556 ?
Sb2 Yb1 Zn1 133.449(12) 7_566 5_556 ?
Sb2 Yb1 Zn1 46.551(12) 3_545 5_556 ?
Sb2 Yb1 Zn1 133.449(12) 7_565 5_556 ?
Sb2 Yb1 Zn1 46.551(12) 3_546 5_556 ?
Zn3 Yb1 Zn1 100.72(14) 7_565 5_556 ?
Zn3 Yb1 Zn1 79.28(14) 3_546 5_556 ?
Zn3 Yb1 Zn1 100.72(14) 7_566 5_556 ?
Zn3 Yb1 Zn1 79.28(14) 3_545 5_556 ?
Sb4 Yb1 Zn1 97.52(2) 7_565 . ?
Sb4 Yb1 Zn1 82.48(2) 3_546 . ?
Sb2 Yb1 Zn1 46.551(12) 7_566 . ?
Sb2 Yb1 Zn1 133.449(12) 3_545 . ?
Sb2 Yb1 Zn1 46.551(12) 7_565 . ?
Sb2 Yb1 Zn1 133.449(12) 3_546 . ?
Zn3 Yb1 Zn1 79.28(14) 7_565 . ?
Zn3 Yb1 Zn1 100.72(14) 3_546 . ?
Zn3 Yb1 Zn1 79.28(14) 7_566 . ?
Zn3 Yb1 Zn1 100.72(14) 3_545 . ?
Zn1 Yb1 Zn1 180.000(12) 5_556 . ?
Zn3 Yb2 Zn2 96.32(11) 3_545 1_554 ?
Zn3 Yb2 Zn2 96.32(11) 3_545 . ?
Zn2 Yb2 Zn2 92.10(4) 1_554 . ?
Zn3 Yb2 Sb4 49.03(5) 3_545 3_545 ?
Zn2 Yb2 Sb4 52.87(3) 1_554 3_545 ?
Zn2 Yb2 Sb4 115.56(3) . 3_545 ?
Zn3 Yb2 Sb4 49.03(5) 3_545 3_546 ?
Zn2 Yb2 Sb4 115.57(3) 1_554 3_546 ?
Zn2 Yb2 Sb4 52.87(3) . 3_546 ?
Sb4 Yb2 Sb4 91.92(2) 3_545 3_546 ?
Zn3 Yb2 Sb2 88.07(15) 3_545 7_565 ?
Zn2 Yb2 Sb2 133.516(18) 1_554 7_565 ?
Zn2 Yb2 Sb2 133.516(18) . 7_565 ?
Sb4 Yb2 Sb2 102.042(18) 3_545 7_565 ?
Sb4 Yb2 Sb2 102.042(18) 3_546 7_565 ?
Zn3 Yb2 Sb5 134.579(12) 3_545 . ?
Zn2 Yb2 Sb5 115.02(3) 1_554 . ?
Zn2 Yb2 Sb5 52.96(3) . . ?
Sb4 Yb2 Sb5 165.45(2) 3_545 . ?
Sb4 Yb2 Sb5 86.799(15) 3_546 . ?
Sb2 Yb2 Sb5 92.393(18) 7_565 . ?
Zn3 Yb2 Sb5 134.580(12) 3_545 1_554 ?
Zn2 Yb2 Sb5 52.96(3) 1_554 1_554 ?
Zn2 Yb2 Sb5 115.02(3) . 1_554 ?
Sb4 Yb2 Sb5 86.800(15) 3_545 1_554 ?
Sb4 Yb2 Sb5 165.45(2) 3_546 1_554 ?
Sb2 Yb2 Sb5 92.394(18) 7_565 1_554 ?
Sb5 Yb2 Sb5 90.80(2) . 1_554 ?
Zn3 Yb2 Zn1 109.50(11) 3_545 1_554 ?
Zn2 Yb2 Zn1 87.90(2) 1_554 1_554 ?
Zn2 Yb2 Zn1 154.03(4) . 1_554 ?
Sb4 Yb2 Zn1 84.80(2) 3_545 1_554 ?
Sb4 Yb2 Zn1 147.53(3) 3_546 1_554 ?
Sb2 Yb2 Zn1 47.835(19) 7_565 1_554 ?
Sb5 Yb2 Zn1 103.93(2) . 1_554 ?
Sb5 Yb2 Zn1 46.80(2) 1_554 1_554 ?
Zn3 Yb2 Zn1 109.50(11) 3_545 . ?
Zn2 Yb2 Zn1 154.03(4) 1_554 . ?
Zn2 Yb2 Zn1 87.90(2) . . ?
Sb4 Yb2 Zn1 147.53(3) 3_545 . ?
Sb4 Yb2 Zn1 84.80(2) 3_546 . ?
Sb2 Yb2 Zn1 47.836(19) 7_565 . ?
Sb5 Yb2 Zn1 46.80(2) . . ?
Sb5 Yb2 Zn1 103.93(2) 1_554 . ?
Zn1 Yb2 Zn1 81.05(3) 1_554 . ?
Zn3 Yb2 Sb3 101.87(15) 3_545 . ?
Zn2 Yb2 Sb3 46.114(18) 1_554 . ?
Zn2 Yb2 Sb3 46.114(18) . . ?
Sb4 Yb2 Sb3 84.773(17) 3_545 . ?
Sb4 Yb2 Sb3 84.773(17) 3_546 . ?
Sb2 Yb2 Sb3 170.07(2) 7_565 . ?
Sb5 Yb2 Sb3 80.675(17) . . ?
Sb5 Yb2 Sb3 80.674(17) 1_554 . ?
Zn1 Yb2 Sb3 126.85(2) 1_554 . ?
Zn1 Yb2 Sb3 126.85(2) . . ?
Zn3 Yb2 Yb3 149.38(15) 3_545 . ?
Zn2 Yb2 Yb3 104.73(3) 1_554 . ?
Zn2 Yb2 Yb3 104.73(3) . . ?
Sb4 Yb2 Yb3 132.988(12) 3_545 . ?
Sb4 Yb2 Yb3 132.988(12) 3_546 . ?
Sb2 Yb2 Yb3 61.310(17) 7_565 . ?
Sb5 Yb2 Yb3 53.502(13) . . ?
Sb5 Yb2 Yb3 53.502(13) 1_554 . ?
Zn1 Yb2 Yb3 50.574(19) 1_554 . ?
Zn1 Yb2 Yb3 50.573(19) . . ?
Sb3 Yb2 Yb3 108.756(18) . . ?
Sb1 Yb3 Sb1 93.668(14) 1_554 . ?
Sb1 Yb3 Zn1 119.52(3) 1_554 . ?
Sb1 Yb3 Zn1 56.11(2) . . ?
Sb1 Yb3 Zn1 56.11(2) 1_554 1_554 ?
Sb1 Yb3 Zn1 119.52(3) . 1_554 ?
Zn1 Yb3 Zn1 92.12(4) . 1_554 ?
Sb1 Yb3 Sb3 105.002(14) 1_554 3 ?
Sb1 Yb3 Sb3 105.002(14) . 3 ?
Zn1 Yb3 Sb3 131.203(19) . 3 ?
Zn1 Yb3 Sb3 131.203(19) 1_554 3 ?
Sb1 Yb3 Sb5 165.46(2) 1_554 . ?
Sb1 Yb3 Sb5 86.565(11) . . ?
Zn1 Yb3 Sb5 49.48(3) . . ?
Zn1 Yb3 Sb5 111.41(3) 1_554 . ?
Sb3 Yb3 Sb5 88.930(18) 3 . ?
Sb1 Yb3 Sb5 86.565(11) 1_554 1_554 ?
Sb1 Yb3 Sb5 165.46(2) . 1_554 ?
Zn1 Yb3 Sb5 111.41(3) . 1_554 ?
Zn1 Yb3 Sb5 49.48(3) 1_554 1_554 ?
Sb3 Yb3 Sb5 88.929(18) 3 1_554 ?
Sb5 Yb3 Sb5 89.60(2) . 1_554 ?
Sb1 Yb3 Sb2 81.686(13) 1_554 7_565 ?
Sb1 Yb3 Sb2 81.686(13) . 7_565 ?
Zn1 Yb3 Sb2 46.636(18) . 7_565 ?
Zn1 Yb3 Sb2 46.636(18) 1_554 7_565 ?
Sb3 Yb3 Sb2 169.97(2) 3 7_565 ?
Sb5 Yb3 Sb2 83.964(18) . 7_565 ?
Sb5 Yb3 Sb2 83.966(18) 1_554 7_565 ?
Sb1 Yb3 Yb4 132.188(7) 1_554 . ?
Sb1 Yb3 Yb4 132.188(7) . . ?
Zn1 Yb3 Yb4 100.28(3) . . ?
Zn1 Yb3 Yb4 100.28(3) 1_554 . ?
Sb3 Yb3 Yb4 56.777(16) 3 . ?
Sb5 Yb3 Yb4 52.871(12) . . ?
Sb5 Yb3 Yb4 52.870(12) 1_554 . ?
Sb2 Yb3 Yb4 113.193(19) 7_565 . ?
Sb1 Yb3 Yb2 114.862(11) 1_554 . ?
Sb1 Yb3 Yb2 114.862(11) . . ?
Zn1 Yb3 Yb2 58.87(2) . . ?
Zn1 Yb3 Yb2 58.87(2) 1_554 . ?
Sb3 Yb3 Yb2 119.85(2) 3 . ?
Sb5 Yb3 Yb2 52.703(13) . . ?
Sb5 Yb3 Yb2 52.703(13) 1_554 . ?
Sb2 Yb3 Yb2 50.124(15) 7_565 . ?
Yb4 Yb3 Yb2 63.069(12) . . ?
Sb1 Yb3 Yb5 103.158(13) 1_554 3_556 ?
Sb1 Yb3 Yb5 54.264(8) . 3_556 ?
Zn1 Yb3 Yb5 97.65(2) . 3_556 ?
Zn1 Yb3 Yb5 159.15(3) 1_554 3_556 ?
Sb3 Yb3 Yb5 50.818(12) 3 3_556 ?
Sb5 Yb3 Yb5 88.792(13) . 3_556 ?
Sb5 Yb3 Yb5 139.734(19) 1_554 3_556 ?
Sb2 Yb3 Yb5 135.735(12) 7_565 3_556 ?
Yb4 Yb3 Yb5 96.044(12) . 3_556 ?
Yb2 Yb3 Yb5 141.491(9) . 3_556 ?
Sb1 Yb3 Yb5 54.264(8) 1_554 3 ?
Sb1 Yb3 Yb5 103.158(13) . 3 ?
Zn1 Yb3 Yb5 159.15(3) . 3 ?
Zn1 Yb3 Yb5 97.653(19) 1_554 3 ?
Sb3 Yb3 Yb5 50.818(12) 3 3 ?
Sb5 Yb3 Yb5 139.735(19) . 3 ?
Sb5 Yb3 Yb5 88.792(13) 1_554 3 ?
Sb2 Yb3 Yb5 135.735(12) 7_565 3 ?
Yb4 Yb3 Yb5 96.044(12) . 3 ?
Yb2 Yb3 Yb5 141.491(9) . 3 ?
Yb5 Yb3 Yb5 67.618(12) 3_556 3 ?
Zn3 Yb4 Sb5 131.34(5) . 1_554 ?
Zn3 Yb4 Sb5 131.34(5) . . ?
Sb5 Yb4 Sb5 91.81(2) 1_554 . ?
Zn3 Yb4 Sb4 50.16(7) . 1_554 ?
Sb5 Yb4 Sb4 88.311(14) 1_554 1_554 ?
Sb5 Yb4 Sb4 176.37(2) . 1_554 ?
Zn3 Yb4 Sb4 50.15(7) . . ?
Sb5 Yb4 Sb4 176.37(2) 1_554 . ?
Sb5 Yb4 Sb4 88.313(14) . . ?
Sb4 Yb4 Sb4 91.34(2) 1_554 . ?
Zn3 Yb4 Sb3 76.75(18) . . ?
Sb5 Yb4 Sb3 86.470(18) 1_554 . ?
Sb5 Yb4 Sb3 86.470(18) . . ?
Sb4 Yb4 Sb3 97.159(18) 1_554 . ?
Sb4 Yb4 Sb3 97.160(18) . . ?
Zn3 Yb4 Sb3 112.37(18) . 3 ?
Sb5 Yb4 Sb3 87.189(18) 1_554 3 ?
Sb5 Yb4 Sb3 87.189(18) . 3 ?
Sb4 Yb4 Sb3 89.192(18) 1_554 3 ?
Sb4 Yb4 Sb3 89.192(18) . 3 ?
Sb3 Yb4 Sb3 170.883(18) . 3 ?
Zn3 Yb4 Zn2 87.47(14) . 3_556 ?
Sb5 Yb4 Zn2 129.61(2) 1_554 3_556 ?
Sb5 Yb4 Zn2 76.63(2) . 3_556 ?
Sb4 Yb4 Zn2 100.52(2) 1_554 3_556 ?
Sb4 Yb4 Zn2 46.94(2) . 3_556 ?
Sb3 Yb4 Zn2 139.803(16) . 3_556 ?
Sb3 Yb4 Zn2 44.070(17) 3 3_556 ?
Zn3 Yb4 Zn2 87.47(14) . 3 ?
Sb5 Yb4 Zn2 76.63(2) 1_554 3 ?
Sb5 Yb4 Zn2 129.61(2) . 3 ?
Sb4 Yb4 Zn2 46.94(2) 1_554 3 ?
Sb4 Yb4 Zn2 100.52(2) . 3 ?
Sb3 Yb4 Zn2 139.803(16) . 3 ?
Sb3 Yb4 Zn2 44.070(17) 3 3 ?
Zn2 Yb4 Zn2 74.43(3) 3_556 3 ?
Zn3 Yb4 Yb3 165.21(18) . . ?
Sb5 Yb4 Yb3 54.350(13) 1_554 . ?
Sb5 Yb4 Yb3 54.350(13) . . ?
Sb4 Yb4 Yb3 123.250(15) 1_554 . ?
Sb4 Yb4 Yb3 123.251(15) . . ?
Sb3 Yb4 Yb3 118.040(18) . . ?
Sb3 Yb4 Yb3 52.843(15) 3 . ?
Zn2 Yb4 Yb3 80.78(2) 3_556 . ?
Zn2 Yb4 Yb3 80.78(2) 3 . ?
Zn3 Yb4 Yb2 52.42(18) . 3 ?
Sb5 Yb4 Yb2 125.190(15) 1_554 3 ?
Sb5 Yb4 Yb2 125.191(15) . 3 ?
Sb4 Yb4 Yb2 52.278(13) 1_554 3 ?
Sb4 Yb4 Yb2 52.277(13) . 3 ?
Sb3 Yb4 Yb2 129.16(2) . 3 ?
Sb3 Yb4 Yb2 59.953(16) 3 3 ?
Zn2 Yb4 Yb2 48.925(18) 3_556 3 ?
Zn2 Yb4 Yb2 48.925(18) 3 3 ?
Yb3 Yb4 Yb2 112.796(16) . 3 ?
Zn3 Yb4 Yb2 135.57(18) . . ?
Sb5 Yb4 Yb2 51.326(13) 1_554 . ?
Sb5 Yb4 Yb2 51.325(13) . . ?
Sb4 Yb4 Yb2 130.753(13) 1_554 . ?
Sb4 Yb4 Yb2 130.754(13) . . ?
Sb3 Yb4 Yb2 58.823(16) . . ?
Sb3 Yb4 Yb2 112.060(19) 3 . ?
Zn2 Yb4 Yb2 126.03(2) 3_556 . ?
Zn2 Yb4 Yb2 126.03(2) 3 . ?
Yb3 Yb4 Yb2 59.217(12) . . ?
Yb2 Yb4 Yb2 172.013(16) 3 . ?
Zn3 Yb5 Zn3 90.2(2) 1_556 . ?
Zn3 Yb5 Zn1 88.34(14) 1_556 7_665 ?
Zn3 Yb5 Zn1 88.34(14) . 7_665 ?
Zn3 Yb5 Sb3 74.48(14) 1_556 1_556 ?
Zn3 Yb5 Sb3 136.90(12) . 1_556 ?
Zn1 Yb5 Sb3 130.001(16) 7_665 1_556 ?
Zn3 Yb5 Sb3 136.90(12) 1_556 . ?
Zn3 Yb5 Sb3 74.48(14) . . ?
Zn1 Yb5 Sb3 130.002(16) 7_665 . ?
Sb3 Yb5 Sb3 89.52(2) 1_556 . ?
Zn3 Yb5 Sb4 47.60(11) 1_556 . ?
Zn3 Yb5 Sb4 47.60(11) . . ?
Zn1 Yb5 Sb4 104.81(3) 7_665 . ?
Sb3 Yb5 Sb4 97.315(18) 1_556 . ?
Sb3 Yb5 Sb4 97.314(18) . . ?
Zn3 Yb5 Sb2 103.42(14) 1_556 . ?
Zn3 Yb5 Sb2 43.05(12) . . ?
Zn1 Yb5 Sb2 48.934(16) 7_665 . ?
Sb3 Yb5 Sb2 177.836(19) 1_556 . ?
Sb3 Yb5 Sb2 92.425(14) . . ?
Sb4 Yb5 Sb2 81.499(18) . . ?
Zn3 Yb5 Sb2 43.05(12) 1_556 1_556 ?
Zn3 Yb5 Sb2 103.42(14) . 1_556 ?
Zn1 Yb5 Sb2 48.934(16) 7_665 1_556 ?
Sb3 Yb5 Sb2 92.425(14) 1_556 1_556 ?
Sb3 Yb5 Sb2 177.836(19) . 1_556 ?
Sb4 Yb5 Sb2 81.499(18) . 1_556 ?
Sb2 Yb5 Sb2 85.62(2) . 1_556 ?
Zn3 Yb5 Sb1 123.01(11) 1_556 3_546 ?
Zn3 Yb5 Sb1 123.01(11) . 3_546 ?
Zn1 Yb5 Sb1 52.88(2) 7_665 3_546 ?
Sb3 Yb5 Sb1 98.478(17) 1_556 3_546 ?
Sb3 Yb5 Sb1 98.479(17) . 3_546 ?
Sb4 Yb5 Sb1 157.687(19) . 3_546 ?
Sb2 Yb5 Sb1 82.180(16) . 3_546 ?
Sb2 Yb5 Sb1 82.180(16) 1_556 3_546 ?
Zn3 Yb5 Zn2 101.92(14) 1_556 . ?
Zn3 Yb5 Zn2 101.92(14) . . ?
Zn1 Yb5 Zn2 165.34(4) 7_665 . ?
Sb3 Yb5 Zn2 45.715(12) 1_556 . ?
Sb3 Yb5 Zn2 45.714(12) . . ?
Sb4 Yb5 Zn2 89.85(3) . . ?
Sb2 Yb5 Zn2 135.906(12) . . ?
Sb2 Yb5 Zn2 135.906(12) 1_556 . ?
Sb1 Yb5 Zn2 112.46(3) 3_546 . ?
Zn3 Yb5 Yb3 168.48(11) 1_556 3_545 ?
Zn3 Yb5 Yb3 101.04(12) . 3_545 ?
Zn1 Yb5 Yb3 89.57(2) 7_665 3_545 ?
Sb3 Yb5 Yb3 98.396(17) 1_556 3_545 ?
Sb3 Yb5 Yb3 50.390(15) . 3_545 ?
Sb4 Yb5 Yb3 143.629(9) . 3_545 ?
Sb2 Yb5 Yb3 83.586(14) . 3_545 ?
Sb2 Yb5 Yb3 130.129(19) 1_556 3_545 ?
Sb1 Yb5 Yb3 48.161(8) 3_546 3_545 ?
Zn2 Yb5 Yb3 78.29(2) . 3_545 ?
Zn3 Yb5 Yb3 101.04(12) 1_556 3_546 ?
Zn3 Yb5 Yb3 168.48(11) . 3_546 ?
Zn1 Yb5 Yb3 89.57(2) 7_665 3_546 ?
Sb3 Yb5 Yb3 50.389(15) 1_556 3_546 ?
Sb3 Yb5 Yb3 98.396(17) . 3_546 ?
Sb4 Yb5 Yb3 143.629(9) . 3_546 ?
Sb2 Yb5 Yb3 130.129(19) . 3_546 ?
Sb2 Yb5 Yb3 83.586(14) 1_556 3_546 ?
Sb1 Yb5 Yb3 48.161(8) 3_546 3_546 ?
Zn2 Yb5 Yb3 78.29(2) . 3_546 ?
Yb3 Yb5 Yb3 67.617(12) 3_545 3_546 ?
Zn1 Sb1 Zn1 180.0 . 5_566 ?
Zn1 Sb1 Yb3 62.635(16) . . ?
Zn1 Sb1 Yb3 117.365(16) 5_566 . ?
Zn1 Sb1 Yb3 62.634(16) . 1_556 ?
Zn1 Sb1 Yb3 117.366(16) 5_566 1_556 ?
Yb3 Sb1 Yb3 93.667(14) . 1_556 ?
Zn1 Sb1 Yb3 117.366(16) . 5_565 ?
Zn1 Sb1 Yb3 62.634(16) 5_566 5_565 ?
Yb3 Sb1 Yb3 86.333(14) . 5_565 ?
Yb3 Sb1 Yb3 180.0 1_556 5_565 ?
Zn1 Sb1 Yb3 117.366(16) . 5_566 ?
Zn1 Sb1 Yb3 62.634(16) 5_566 5_566 ?
Yb3 Sb1 Yb3 180.0 . 5_566 ?
Yb3 Sb1 Yb3 86.334(14) 1_556 5_566 ?
Yb3 Sb1 Yb3 93.666(14) 5_565 5_566 ?
Zn1 Sb1 Yb5 119.46(3) . 3_556 ?
Zn1 Sb1 Yb5 60.54(3) 5_566 3_556 ?
Yb3 Sb1 Yb5 77.576(11) . 3_556 ?
Yb3 Sb1 Yb5 77.576(11) 1_556 3_556 ?
Yb3 Sb1 Yb5 102.424(11) 5_565 3_556 ?
Yb3 Sb1 Yb5 102.424(11) 5_566 3_556 ?
Zn1 Sb1 Yb5 60.54(3) . 7_565 ?
Zn1 Sb1 Yb5 119.46(3) 5_566 7_565 ?
Yb3 Sb1 Yb5 102.424(11) . 7_565 ?
Yb3 Sb1 Yb5 102.424(10) 1_556 7_565 ?
Yb3 Sb1 Yb5 77.576(11) 5_565 7_565 ?
Yb3 Sb1 Yb5 77.576(11) 5_566 7_565 ?
Yb5 Sb1 Yb5 180.0 3_556 7_565 ?
Zn3 Sb2 Zn1 121.60(5) . 7_665 ?
Zn3 Sb2 Zn1 121.60(5) . 7_664 ?
Zn1 Sb2 Zn1 113.24(5) 7_665 7_664 ?
Zn3 Sb2 Yb2 141.4(2) . 7_665 ?
Zn1 Sb2 Yb2 72.27(3) 7_665 7_665 ?
Zn1 Sb2 Yb2 72.27(3) 7_664 7_665 ?
Zn3 Sb2 Yb1 72.75(16) . 3_556 ?
Zn1 Sb2 Yb1 71.95(3) 7_665 3_556 ?
Zn1 Sb2 Yb1 147.38(4) 7_664 3_556 ?
Yb2 Sb2 Yb1 79.588(16) 7_665 3_556 ?
Zn3 Sb2 Yb1 72.75(16) . 3 ?
Zn1 Sb2 Yb1 147.38(4) 7_665 3 ?
Zn1 Sb2 Yb1 71.95(3) 7_664 3 ?
Yb2 Sb2 Yb1 79.588(16) 7_665 3 ?
Yb1 Sb2 Yb1 87.235(18) 3_556 3 ?
Zn3 Sb2 Yb5 65.45(15) . . ?
Zn1 Sb2 Yb5 63.18(3) 7_665 . ?
Zn1 Sb2 Yb5 133.13(4) 7_664 . ?
Yb2 Sb2 Yb5 134.592(13) 7_665 . ?
Yb1 Sb2 Yb5 78.895(11) 3_556 . ?
Yb1 Sb2 Yb5 138.15(2) 3 . ?
Zn3 Sb2 Yb5 65.45(15) . 1_554 ?
Zn1 Sb2 Yb5 133.13(4) 7_665 1_554 ?
Zn1 Sb2 Yb5 63.18(3) 7_664 1_554 ?
Yb2 Sb2 Yb5 134.593(13) 7_665 1_554 ?
Yb1 Sb2 Yb5 138.15(2) 3_556 1_554 ?
Yb1 Sb2 Yb5 78.895(11) 3 1_554 ?
Yb5 Sb2 Yb5 85.62(2) . 1_554 ?
Zn3 Sb2 Yb3 150.1(2) . 7_665 ?
Zn1 Sb2 Yb3 57.46(3) 7_665 7_665 ?
Zn1 Sb2 Yb3 57.46(3) 7_664 7_665 ?
Yb2 Sb2 Yb3 68.564(19) 7_665 7_665 ?
Yb1 Sb2 Yb3 125.909(15) 3_556 7_665 ?
Yb1 Sb2 Yb3 125.909(15) 3 7_665 ?
Yb5 Sb2 Yb3 93.345(19) . 7_665 ?
Yb5 Sb2 Yb3 93.346(19) 1_554 7_665 ?
Zn2 Sb3 Zn2 114.82(5) 1_554 . ?
Zn2 Sb3 Yb3 111.57(3) 1_554 3_545 ?
Zn2 Sb3 Yb3 111.57(3) . 3_545 ?
Zn2 Sb3 Yb5 75.35(2) 1_554 1_554 ?
Zn2 Sb3 Yb5 159.00(4) . 1_554 ?
Yb3 Sb3 Yb5 78.792(17) 3_545 1_554 ?
Zn2 Sb3 Yb5 159.00(4) 1_554 . ?
Zn2 Sb3 Yb5 75.35(2) . . ?
Yb3 Sb3 Yb5 78.792(17) 3_545 . ?
Yb5 Sb3 Yb5 89.52(2) 1_554 . ?
Zn2 Sb3 Yb4 81.60(3) 1_554 . ?
Zn2 Sb3 Yb4 81.60(3) . . ?
Yb3 Sb3 Yb4 152.69(3) 3_545 . ?
Yb5 Sb3 Yb4 81.918(18) 1_554 . ?
Yb5 Sb3 Yb4 81.918(18) . . ?
Zn2 Sb3 Yb4 75.68(3) 1_554 3_545 ?
Zn2 Sb3 Yb4 75.68(3) . 3_545 ?
Yb3 Sb3 Yb4 70.378(19) 3_545 3_545 ?
Yb5 Sb3 Yb4 125.311(17) 1_554 3_545 ?
Yb5 Sb3 Yb4 125.311(17) . 3_545 ?
Yb4 Sb3 Yb4 136.93(2) . 3_545 ?
Zn2 Sb3 Yb2 57.51(3) 1_554 . ?
Zn2 Sb3 Yb2 57.51(3) . . ?
Yb3 Sb3 Yb2 137.17(2) 3_545 . ?
Yb5 Sb3 Yb2 127.360(15) 1_554 . ?
Yb5 Sb3 Yb2 127.361(15) . . ?
Yb4 Sb3 Yb2 70.135(17) . . ?
Yb4 Sb3 Yb2 66.794(17) 3_545 . ?
Zn3 Sb4 Zn3 121.4(3) . 1_556 ?
Zn3 Sb4 Zn2 119.20(14) . 3_556 ?
Zn3 Sb4 Zn2 119.20(14) 1_556 3_556 ?
Zn3 Sb4 Yb2 145.6(2) . 3_556 ?
Zn3 Sb4 Yb2 64.62(18) 1_556 3_556 ?
Zn2 Sb4 Yb2 63.48(2) 3_556 3_556 ?
Zn3 Sb4 Yb2 64.62(18) . 3 ?
Zn3 Sb4 Yb2 145.6(2) 1_556 3 ?
Zn2 Sb4 Yb2 63.48(2) 3_556 3 ?
Yb2 Sb4 Yb2 91.92(2) 3_556 3 ?
Zn3 Sb4 Yb4 60.43(17) . . ?
Zn3 Sb4 Yb4 139.0(2) 1_556 . ?
Zn2 Sb4 Yb4 77.44(2) 3_556 . ?
Yb2 Sb4 Yb4 140.43(3) 3_556 . ?
Yb2 Sb4 Yb4 75.074(13) 3 . ?
Zn3 Sb4 Yb4 139.0(2) . 1_556 ?
Zn3 Sb4 Yb4 60.43(17) 1_556 1_556 ?
Zn2 Sb4 Yb4 77.44(2) 3_556 1_556 ?
Yb2 Sb4 Yb4 75.074(13) 3_556 1_556 ?
Yb2 Sb4 Yb4 140.43(3) 3 1_556 ?
Yb4 Sb4 Yb4 91.34(2) . 1_556 ?
Zn3 Sb4 Yb1 71.43(17) . 3_556 ?
Zn3 Sb4 Yb1 71.43(17) 1_556 3_556 ?
Zn2 Sb4 Yb1 126.33(4) 3_556 3_556 ?
Yb2 Sb4 Yb1 80.526(16) 3_556 3_556 ?
Yb2 Sb4 Yb1 80.526(16) 3 3_556 ?
Yb4 Sb4 Yb1 131.595(13) . 3_556 ?
Yb4 Sb4 Yb1 131.595(13) 1_556 3_556 ?
Zn3 Sb4 Yb5 65.38(18) . . ?
Zn3 Sb4 Yb5 65.38(18) 1_556 . ?
Zn2 Sb4 Yb5 152.68(4) 3_556 . ?
Yb2 Sb4 Yb5 129.884(14) 3_556 . ?
Yb2 Sb4 Yb5 129.884(14) 3 . ?
Yb4 Sb4 Yb5 83.597(18) . . ?
Yb4 Sb4 Yb5 83.597(18) 1_556 . ?
Yb1 Sb4 Yb5 80.986(17) 3_556 . ?
Zn1 Sb5 Zn2 114.36(5) . . ?
Zn1 Sb5 Yb4 132.662(14) . 1_556 ?
Zn2 Sb5 Yb4 82.21(2) . 1_556 ?
Zn1 Sb5 Yb4 132.663(14) . . ?
Zn2 Sb5 Yb4 82.21(2) . . ?
Yb4 Sb5 Yb4 91.81(2) 1_556 . ?
Zn1 Sb5 Yb2 72.63(2) . 1_556 ?
Zn2 Sb5 Yb2 62.88(2) . 1_556 ?
Yb4 Sb5 Yb2 77.955(12) 1_556 1_556 ?
Yb4 Sb5 Yb2 144.50(3) . 1_556 ?
Zn1 Sb5 Yb2 72.63(2) . . ?
Zn2 Sb5 Yb2 62.88(2) . . ?
Yb4 Sb5 Yb2 144.50(3) 1_556 . ?
Yb4 Sb5 Yb2 77.956(13) . . ?
Yb2 Sb5 Yb2 90.80(2) 1_556 . ?
Zn1 Sb5 Yb3 63.91(2) . 1_556 ?
Zn2 Sb5 Yb3 133.526(14) . 1_556 ?
Yb4 Sb5 Yb3 72.779(13) 1_556 1_556 ?
Yb4 Sb5 Yb3 135.73(3) . 1_556 ?
Yb2 Sb5 Yb3 73.794(13) 1_556 1_556 ?
Yb2 Sb5 Yb3 136.42(3) . 1_556 ?
Zn1 Sb5 Yb3 63.91(2) . . ?
Zn2 Sb5 Yb3 133.527(14) . . ?
Yb4 Sb5 Yb3 135.73(3) 1_556 . ?
Yb4 Sb5 Yb3 72.779(13) . . ?
Yb2 Sb5 Yb3 136.42(3) 1_556 . ?
Yb2 Sb5 Yb3 73.795(13) . . ?
Yb3 Sb5 Yb3 89.60(2) 1_556 . ?
Sb5 Zn1 Sb2 116.91(3) . 7_565 ?
Sb5 Zn1 Sb2 116.91(3) . 7_566 ?
Sb2 Zn1 Sb2 113.24(5) 7_565 7_566 ?
Sb5 Zn1 Sb1 101.24(4) . . ?
Sb2 Zn1 Sb1 102.63(3) 7_565 . ?
Sb2 Zn1 Sb1 102.63(3) 7_566 . ?
Sb5 Zn1 Yb3 66.61(3) . 1_556 ?
Sb2 Zn1 Yb3 163.54(5) 7_565 1_556 ?
Sb2 Zn1 Yb3 75.902(17) 7_566 1_556 ?
Sb1 Zn1 Yb3 61.26(2) . 1_556 ?
Sb5 Zn1 Yb3 66.61(3) . . ?
Sb2 Zn1 Yb3 75.902(17) 7_565 . ?
Sb2 Zn1 Yb3 163.54(5) 7_566 . ?
Sb1 Zn1 Yb3 61.26(2) . . ?
Yb3 Zn1 Yb3 92.13(4) 1_556 . ?
Sb5 Zn1 Yb5 167.82(5) . 7_565 ?
Sb2 Zn1 Yb5 67.89(3) 7_565 7_565 ?
Sb2 Zn1 Yb5 67.89(3) 7_566 7_565 ?
Sb1 Zn1 Yb5 66.58(3) . 7_565 ?
Yb3 Zn1 Yb5 105.54(3) 1_556 7_565 ?
Yb3 Zn1 Yb5 105.54(3) . 7_565 ?
Sb5 Zn1 Yb2 60.57(3) . . ?
Sb2 Zn1 Yb2 59.89(2) 7_565 . ?
Sb2 Zn1 Yb2 125.70(5) 7_566 . ?
Sb1 Zn1 Yb2 131.65(3) . . ?
Yb3 Zn1 Yb2 127.08(4) 1_556 . ?
Yb3 Zn1 Yb2 70.555(18) . . ?
Yb5 Zn1 Yb2 127.06(3) 7_565 . ?
Sb5 Zn1 Yb2 60.57(3) . 1_556 ?
Sb2 Zn1 Yb2 125.70(5) 7_565 1_556 ?
Sb2 Zn1 Yb2 59.89(2) 7_566 1_556 ?
Sb1 Zn1 Yb2 131.65(3) . 1_556 ?
Yb3 Zn1 Yb2 70.554(18) 1_556 1_556 ?
Yb3 Zn1 Yb2 127.08(4) . 1_556 ?
Yb5 Zn1 Yb2 127.06(3) 7_565 1_556 ?
Yb2 Zn1 Yb2 81.05(3) . 1_556 ?
Sb5 Zn1 Yb1 115.50(4) . . ?
Sb2 Zn1 Yb1 61.50(3) 7_565 . ?
Sb2 Zn1 Yb1 61.50(3) 7_566 . ?
Sb1 Zn1 Yb1 143.26(4) . . ?
Yb3 Zn1 Yb1 133.20(2) 1_556 . ?
Yb3 Zn1 Yb1 133.201(19) . . ?
Yb5 Zn1 Yb1 76.68(3) 7_565 . ?
Yb2 Zn1 Yb1 71.82(2) . . ?
Yb2 Zn1 Yb1 71.82(2) 1_556 . ?
Sb3 Zn2 Sb3 114.82(5) . 1_556 ?
Sb3 Zn2 Sb4 113.05(3) . 3_546 ?
Sb3 Zn2 Sb4 113.05(3) 1_556 3_546 ?
Sb3 Zn2 Sb5 106.60(4) . . ?
Sb3 Zn2 Sb5 106.60(4) 1_556 . ?
Sb4 Zn2 Sb5 101.33(4) 3_546 . ?
Sb3 Zn2 Yb2 167.88(4) . 1_556 ?
Sb3 Zn2 Yb2 76.379(16) 1_556 1_556 ?
Sb4 Zn2 Yb2 63.65(3) 3_546 1_556 ?
Sb5 Zn2 Yb2 64.15(3) . 1_556 ?
Sb3 Zn2 Yb2 76.378(16) . . ?
Sb3 Zn2 Yb2 167.88(4) 1_556 . ?
Sb4 Zn2 Yb2 63.65(3) 3_546 . ?
Sb5 Zn2 Yb2 64.15(3) . . ?
Yb2 Zn2 Yb2 92.10(4) 1_556 . ?
Sb3 Zn2 Yb5 58.94(3) . . ?
Sb3 Zn2 Yb5 58.94(3) 1_556 . ?
Sb4 Zn2 Yb5 153.30(5) 3_546 . ?
Sb5 Zn2 Yb5 105.37(4) . . ?
Yb2 Zn2 Yb5 129.51(2) 1_556 . ?
Yb2 Zn2 Yb5 129.51(2) . . ?
Sb3 Zn2 Yb4 60.25(2) . 3_545 ?
Sb3 Zn2 Yb4 121.54(4) 1_556 3_545 ?
Sb4 Zn2 Yb4 55.62(2) 3_546 3_545 ?
Sb5 Zn2 Yb4 131.41(3) . 3_545 ?
Yb2 Zn2 Yb4 118.97(4) 1_556 3_545 ?
Yb2 Zn2 Yb4 67.263(18) . 3_545 ?
Yb5 Zn2 Yb4 104.61(3) . 3_545 ?
Sb3 Zn2 Yb4 121.54(4) . 3_546 ?
Sb3 Zn2 Yb4 60.25(2) 1_556 3_546 ?
Sb4 Zn2 Yb4 55.62(2) 3_546 3_546 ?
Sb5 Zn2 Yb4 131.41(3) . 3_546 ?
Yb2 Zn2 Yb4 67.264(18) 1_556 3_546 ?
Yb2 Zn2 Yb4 118.97(4) . 3_546 ?
Yb5 Zn2 Yb4 104.61(3) . 3_546 ?
Yb4 Zn2 Yb4 74.43(3) 3_545 3_546 ?
Sb2 Zn3 Sb4 118.27(14) . . ?
Sb2 Zn3 Sb4 118.27(14) . 1_554 ?
Sb4 Zn3 Sb4 121.4(3) . 1_554 ?
Sb2 Zn3 Yb4 150.5(4) . . ?
Sb4 Zn3 Yb4 69.41(15) . . ?
Sb4 Zn3 Yb4 69.41(15) 1_554 . ?
Sb2 Zn3 Yb2 130.6(4) . 3 ?
Sb4 Zn3 Yb2 66.35(17) . 3 ?
Sb4 Zn3 Yb2 66.35(17) 1_554 3 ?
Yb4 Zn3 Yb2 78.97(17) . 3 ?
Sb2 Zn3 Yb5 71.50(17) . . ?
Sb4 Zn3 Yb5 67.02(9) . . ?
Sb4 Zn3 Yb5 147.7(3) 1_554 . ?
Yb4 Zn3 Yb5 88.0(2) . . ?
Yb2 Zn3 Yb5 133.25(11) 3 . ?
Sb2 Zn3 Yb5 71.50(17) . 1_554 ?
Sb4 Zn3 Yb5 147.7(3) . 1_554 ?
Sb4 Zn3 Yb5 67.02(9) 1_554 1_554 ?
Yb4 Zn3 Yb5 88.0(2) . 1_554 ?
Yb2 Zn3 Yb5 133.25(11) 3 1_554 ?
Yb5 Zn3 Yb5 90.2(2) . 1_554 ?
Sb2 Zn3 Yb1 65.55(15) . 3_556 ?
Sb4 Zn3 Yb1 62.96(11) . 3_556 ?
Sb4 Zn3 Yb1 133.8(3) 1_554 3_556 ?
Yb4 Zn3 Yb1 132.10(14) . 3_556 ?
Yb2 Zn3 Yb1 77.93(19) 3 3_556 ?
Yb5 Zn3 Yb1 78.44(7) . 3_556 ?
Yb5 Zn3 Yb1 137.0(2) 1_554 3_556 ?
Sb2 Zn3 Yb1 65.55(15) . 3 ?
Sb4 Zn3 Yb1 133.8(3) . 3 ?
Sb4 Zn3 Yb1 62.96(11) 1_554 3 ?
Yb4 Zn3 Yb1 132.10(14) . 3 ?
Yb2 Zn3 Yb1 77.93(19) 3 3 ?
Yb5 Zn3 Yb1 137.0(2) . 3 ?
Yb5 Zn3 Yb1 78.45(7) 1_554 3 ?
Yb1 Zn3 Yb1 82.22(19) 3_556 3 ?

loop_
_geom_bond_atom_site_label_1
_geom_bond_atom_site_label_2
_geom_bond_distance
_geom_bond_site_symmetry_2
_geom_bond_publ_flag
b1 Sb4 3.2394(7) 7_565 ?
Yb1 Sb4 3.2394(7) 3_546 ?
Yb1 Sb2 3.2862(6) 7_566 ?
Yb1 Sb2 3.2862(6) 3_545 ?
Yb1 Sb2 3.2862(6) 7_565 ?
Yb1 Sb2 3.2862(6) 3_546 ?
Yb1 Zn3 3.448(7) 7_565 ?
Yb1 Zn3 3.448(7) 3_546 ?
Yb1 Zn3 3.448(7) 7_566 ?
Yb1 Zn3 3.448(7) 3_545 ?
Yb1 Zn1 3.5555(13) 5_556 ?
Yb1 Zn1 3.5556(13) . ?
Yb2 Zn3 3.110(9) 3_545 ?
Yb2 Zn2 3.1487(9) 1_554 ?
Yb2 Zn2 3.1487(9) . ?
Yb2 Sb4 3.1535(6) 3_545 ?
Yb2 Sb4 3.1535(6) 3_546 ?
Yb2 Sb2 3.1684(9) 7_565 ?
Yb2 Sb5 3.1837(6) . ?
Yb2 Sb5 3.1837(6) 1_554 ?
Yb2 Zn1 3.4887(11) 1_554 ?
Yb2 Zn1 3.4887(11) . ?
Yb2 Sb3 3.6281(9) . ?
Yb2 Yb3 3.8431(7) . ?
Yb3 Sb1 3.1081(4) 1_554 ?
Yb3 Sb1 3.1081(3) . ?
Yb3 Zn1 3.1481(10) . ?
Yb3 Zn1 3.1481(9) 1_554 ?
Yb3 Sb3 3.1997(8) 3 ?
Yb3 Sb5 3.2172(6) . ?
Yb3 Sb5 3.2172(6) 1_554 ?
Yb3 Sb2 3.6218(9) 7_565 ?
Yb3 Yb4 3.7817(7) . ?
Yb3 Yb5 4.0741(6) 3_556 ?
Yb3 Yb5 4.0741(6) 3 ?
Yb4 Zn3 2.944(8) . ?
Yb4 Sb5 3.1565(6) 1_554 ?
Yb4 Sb5 3.1566(6) . ?
Yb4 Sb4 3.1691(6) 1_554 ?
Yb4 Sb4 3.1692(6) . ?
Yb4 Sb3 3.2975(9) . ?
Yb4 Sb3 3.3586(9) 3 ?
Yb4 Zn2 3.7481(11) 3_556 ?
Yb4 Zn2 3.7481(11) 3 ?
Yb4 Yb2 3.8522(7) 3 ?
Yb5 Zn3 3.200(7) 1_556 ?
Yb5 Zn3 3.200(7) . ?
Yb5 Zn1 3.2133(14) 7_665 ?
Yb5 Sb3 3.2195(6) 1_556 ?
Yb5 Sb3 3.2195(6) . ?
Yb5 Sb4 3.2405(9) . ?
Yb5 Sb2 3.3360(6) . ?
Yb5 Sb2 3.3360(6) 1_556 ?
Yb5 Sb1 3.3863(5) 3_546 ?
Yb5 Zn2 3.6362(13) . ?
Yb5 Yb3 4.0742(6) 3_545 ?
Yb5 Yb3 4.0742(6) 3_546 ?
Sb1 Zn1 2.9424(13) . ?
Sb1 Zn1 2.9425(13) 5_566 ?
Sb1 Yb3 3.1081(4) 1_556 ?
Sb1 Yb3 3.1081(4) 5_565 ?
Sb1 Yb3 3.1081(3) 5_566 ?
Sb1 Yb5 3.3864(5) 3_556 ?
Sb1 Yb5 3.3864(5) 7_565 ?
Sb2 Zn3 2.401(7) . ?
Sb2 Zn1 2.7148(8) 7_665 ?
Sb2 Zn1 2.7148(8) 7_664 ?
Sb2 Yb2 3.1685(9) 7_665 ?
Sb2 Yb1 3.2862(6) 3_556 ?
Sb2 Yb1 3.2862(6) 3 ?
Sb2 Yb5 3.3360(6) 1_554 ?
Sb2 Yb3 3.6218(9) 7_665 ?
Sb3 Zn2 2.6905(8) 1_554 ?
Sb3 Zn2 2.6905(8) . ?
Sb3 Yb3 3.1998(8) 3_545 ?
Sb3 Yb5 3.2195(6) 1_554 ?
Sb3 Yb4 3.3585(9) 3_545 ?
Sb4 Zn3 2.599(4) . ?
Sb4 Zn3 2.599(4) 1_556 ?
Sb4 Zn2 2.8058(15) 3_556 ?
Sb4 Yb2 3.1535(6) 3_556 ?
Sb4 Yb2 3.1535(6) 3 ?
Sb4 Yb4 3.1692(6) 1_556 ?
Sb4 Yb1 3.2394(7) 3_556 ?
Sb5 Zn1 2.6644(14) . ?
Sb5 Zn2 2.8239(15) . ?
Sb5 Yb4 3.1565(6) 1_556 ?
Sb5 Yb2 3.1837(6) 1_556 ?
Sb5 Yb3 3.2172(6) 1_556 ?
Zn1 Sb2 2.7148(8) 7_565 ?
Zn1 Sb2 2.7148(8) 7_566 ?
Zn1 Yb3 3.1481(10) 1_556 ?
Zn1 Yb5 3.2134(14) 7_565 ?
Zn1 Yb2 3.4888(11) 1_556 ?
Zn2 Sb3 2.6906(8) 1_556 ?
Zn2 Sb4 2.8058(15) 3_546 ?
Zn2 Yb2 3.1487(9) 1_556 ?
Zn2 Yb4 3.7481(11) 3_545 ?
Zn2 Yb4 3.7481(11) 3_546 ?
Zn3 Sb4 2.599(4) 1_554 ?
Zn3 Yb2 3.110(9) 3 ?
Zn3 Yb5 3.200(7) 1_554 ?
Zn3 Yb1 3.448(7) 3_556 ?
Zn3 Yb1 3.448(7) 3 ?
